data_2234273
loop_
_publ_author_name
'Ha, Kwang'

_publ_section_title
;
 Bis(dipyridin-2-ylamine-\k^2^<i>N</i>^2^,<i>N</i>^2'^)palladium(II)
 dinitrate
;
_journal_coeditor_code IM2365
_journal_issue 4
_journal_name_full 'Acta Crystallographica Section E'
_journal_page_first m501
_journal_paper_doi 10.1107/S1600536812012081
_journal_volume 68
_journal_year 2012
_chemical_formula_iupac '[Pd (C10 H9 N3)2] (N O3)2'
_chemical_formula_moiety 'C20 H18 N6 Pd 2+, 2(N O3 -)'
_chemical_formula_sum 'C20 H18 N8 O6 Pd'
_chemical_formula_weight 572.82
_chemical_name_systematic
;
Bis(dipyridin-2-ylamine-\k^2^<i>N</i>^2^,<i>N</i>^2-^)palladium(II) dinitrate
;
_space_group_IT_number 14
_symmetry_cell_setting monoclinic
_symmetry_space_group_name_Hall '-P 2ybc'
_symmetry_space_group_name_H-M 'P 1 21/c 1'
_atom_sites_solution_hydrogens geom
_atom_sites_solution_primary direct
_atom_sites_solution_secondary difmap
_audit_creation_method SHELXL-97
_cell_angle_alpha 90.00
_cell_angle_beta 96.296(2)
_cell_angle_gamma 90.00
_cell_formula_units_Z 2
_cell_length_a 8.5760(8)
_cell_length_b 16.8916(16)
_cell_length_c 7.4893(7)
_cell_measurement_reflns_used 4149
_cell_measurement_temperature 200(2)
_cell_measurement_theta_max 28.29
_cell_measurement_theta_min 2.41
_cell_volume 1078.37(18)
_computing_cell_refinement 'SAINT (Bruker, 2000)'
_computing_data_collection 'SMART (Bruker, 2000)'
_computing_data_reduction 'SAINT (Bruker, 2000)'
_computing_molecular_graphics 'ORTEP-3 (Farrugia, 1997) and PLATON (Spek, 2009)'
_computing_publication_material 'SHELXL97 (Sheldrick, 2008)'
_computing_structure_refinement 'SHELXL97 (Sheldrick, 2008)'
_computing_structure_solution 'SHELXS97 (Sheldrick, 2008)'
_diffrn_ambient_temperature 200(2)
_diffrn_measured_fraction_theta_full 0.984
_diffrn_measured_fraction_theta_max 0.984
_diffrn_measurement_device_type 'Bruker SMART 1000 CCD'
_diffrn_measurement_method '\f and \w scans'
_diffrn_radiation_monochromator graphite
_diffrn_radiation_source 'fine-focus sealed tube'
_diffrn_radiation_type MoK\a
_diffrn_radiation_wavelength 0.71073
_diffrn_reflns_av_R_equivalents 0.0247
_diffrn_reflns_av_sigmaI/netI 0.0312
_diffrn_reflns_limit_h_max 11
_diffrn_reflns_limit_h_min -9
_diffrn_reflns_limit_k_max 20
_diffrn_reflns_limit_k_min -22
_diffrn_reflns_limit_l_max 4
_diffrn_reflns_limit_l_min -9
_diffrn_reflns_number 7678
_diffrn_reflns_theta_full 28.29
_diffrn_reflns_theta_max 28.29
_diffrn_reflns_theta_min 2.39
_diffrn_standards_decay_% 0
_diffrn_standards_interval_count 0
_diffrn_standards_interval_time 0
_diffrn_standards_number 0
_exptl_absorpt_coefficient_mu 0.919
_exptl_absorpt_correction_T_max 1.000000
_exptl_absorpt_correction_T_min 0.889790
_exptl_absorpt_correction_type multi-scan
_exptl_absorpt_process_details '(SADABS; Bruker, 2000)'
_exptl_crystal_colour yellow
_exptl_crystal_density_diffrn 1.764
_exptl_crystal_density_method 'not measured'
_exptl_crystal_description block
_exptl_crystal_F_000 576
_exptl_crystal_size_max 0.29
_exptl_crystal_size_mid 0.23
_exptl_crystal_size_min 0.14
_refine_diff_density_max 0.914
_refine_diff_density_min -0.943
_refine_ls_extinction_method none
_refine_ls_goodness_of_fit_ref 1.156
_refine_ls_hydrogen_treatment constr
_refine_ls_matrix_type full
_refine_ls_number_parameters 170
_refine_ls_number_reflns 2626
_refine_ls_number_restraints 0
_refine_ls_restrained_S_all 1.156
_refine_ls_R_factor_all 0.0532
_refine_ls_R_factor_gt 0.0317
_refine_ls_shift/su_max 0.000
_refine_ls_shift/su_mean 0.000
_refine_ls_structure_factor_coef Fsqd
_refine_ls_weighting_details 'calc w=1/[\s^2^(Fo^2^)+(0.0110P)^2^+2.4328P] where P=(Fo^2^+2Fc^2^)/3'
_refine_ls_weighting_scheme calc
_refine_ls_wR_factor_gt 0.0596
_refine_ls_wR_factor_ref 0.0861
_reflns_number_gt 1932
_reflns_number_total 2626
_reflns_threshold_expression I>2sigma(I)
_cod_data_source_file im2365.cif
_cod_data_source_block global
_cod_original_sg_symbol_H-M 'P 21/c'
_cod_database_code 2234273

loop_
_symmetry_equiv_pos_as_xyz
'x, y, z'
'-x, y+1/2, -z+1/2'
'-x, -y, -z'
'x, -y-1/2, z-1/2'

loop_
_atom_site_type_symbol
_atom_site_label
_atom_site_fract_x
_atom_site_fract_y
_atom_site_fract_z
_atom_site_U_iso_or_equiv
_atom_site_adp_type
_atom_site_calc_flag
_atom_site_refinement_flags
_atom_site_occupancy
_atom_site_symmetry_multiplicity
_atom_site_disorder_assembly
_atom_site_disorder_group
Pd Pd1 0.0000 0.0000 0.0000 0.02988(11) Uani d S 1 2 . .
N N1 0.1491(3) 0.08511(16) 0.1032(4) 0.0310(6) Uani d . 1 1 . .
N N2 -0.0576(4) 0.14664(17) 0.2356(4) 0.0365(7) Uani d . 1 1 . .
H H2N -0.0894 0.1943 0.2789 0.055 Uiso d R 1 1 . .
N N3 -0.1005(3) 0.00901(17) 0.2323(4) 0.0300(6) Uani d . 1 1 . .
C C1 0.3025(4) 0.0847(2) 0.0763(5) 0.0377(8) Uani d . 1 1 . .
H H1 0.3437 0.0388 0.0251 0.045 Uiso calc R 1 1 . .
C C2 0.4012(5) 0.1469(2) 0.1189(6) 0.0445(10) Uani d . 1 1 . .
H H2 0.5082 0.1445 0.0973 0.053 Uiso calc R 1 1 . .
C C3 0.3411(5) 0.2138(2) 0.1947(6) 0.0456(10) Uani d . 1 1 . .
H H3 0.4055 0.2590 0.2214 0.055 Uiso calc R 1 1 . .
C C4 0.1882(5) 0.2140(2) 0.2306(5) 0.0397(9) Uani d . 1 1 . .
H H4 0.1461 0.2588 0.2852 0.048 Uiso calc R 1 1 . .
C C5 0.0942(4) 0.1478(2) 0.1864(5) 0.0339(8) Uani d . 1 1 . .
C C6 -0.1315(4) 0.0808(2) 0.2959(5) 0.0315(7) Uani d . 1 1 . .
C C7 -0.2348(4) 0.0899(2) 0.4275(5) 0.0410(9) Uani d . 1 1 . .
H H7 -0.2600 0.1412 0.4681 0.049 Uiso calc R 1 1 . .
C C8 -0.2983(5) 0.0241(3) 0.4962(5) 0.0453(10) Uani d . 1 1 . .
H H8 -0.3703 0.0293 0.5832 0.054 Uiso calc R 1 1 . .
C C9 -0.2576(5) -0.0503(2) 0.4390(5) 0.0429(9) Uani d . 1 1 . .
H H9 -0.2977 -0.0966 0.4897 0.052 Uiso calc R 1 1 . .
C C10 -0.1587(4) -0.0558(2) 0.3084(5) 0.0375(8) Uani d . 1 1 . .
H H10 -0.1299 -0.1068 0.2697 0.045 Uiso calc R 1 1 . .
N N4 0.7615(4) 0.32688(19) 0.3476(5) 0.0396(7) Uani d . 1 1 . .
O O1 0.7104(4) 0.39245(17) 0.3829(4) 0.0598(9) Uani d . 1 1 A .
O O2 0.9002(4) 0.3157(2) 0.3252(5) 0.0657(10) Uani d . 1 1 A .
O O3A 0.683(2) 0.2662(8) 0.380(8) 0.078(7) Uani d P 0.55(10) 1 A 1
O O3B 0.6702(18) 0.278(2) 0.282(10) 0.073(10) Uani d P 0.45(10) 1 A 2

loop_
_atom_site_aniso_label
_atom_site_aniso_U_11
_atom_site_aniso_U_22
_atom_site_aniso_U_33
_atom_site_aniso_U_12
_atom_site_aniso_U_13
_atom_site_aniso_U_23
Pd1 0.03068(19) 0.02516(18) 0.0353(2) -0.00072(16) 0.01034(15) -0.00249(17)
N1 0.0332(15) 0.0272(14) 0.0335(16) -0.0007(12) 0.0078(13) -0.0013(12)
N2 0.0405(17) 0.0276(15) 0.0430(18) 0.0000(13) 0.0123(15) -0.0075(13)
N3 0.0306(14) 0.0337(16) 0.0263(13) -0.0011(12) 0.0053(11) -0.0025(12)
C1 0.0331(19) 0.043(2) 0.038(2) -0.0019(16) 0.0103(16) 0.0033(17)
C2 0.035(2) 0.052(2) 0.047(2) -0.0079(18) 0.0044(18) 0.0068(19)
C3 0.048(2) 0.038(2) 0.051(3) -0.0123(18) 0.004(2) 0.0012(19)
C4 0.049(2) 0.0308(19) 0.040(2) -0.0059(16) 0.0049(18) -0.0019(16)
C5 0.0367(19) 0.0319(18) 0.0335(19) -0.0007(15) 0.0065(16) 0.0019(15)
C6 0.0332(18) 0.0342(18) 0.0266(17) 0.0027(14) 0.0015(15) -0.0057(15)
C7 0.035(2) 0.049(2) 0.039(2) -0.0002(17) 0.0079(17) -0.0094(18)
C8 0.037(2) 0.065(3) 0.035(2) -0.0025(19) 0.0103(17) 0.0022(19)
C9 0.044(2) 0.050(2) 0.035(2) -0.0117(19) 0.0055(18) 0.0070(18)
C10 0.043(2) 0.0353(19) 0.035(2) -0.0049(16) 0.0053(17) 0.0057(16)
N4 0.0394(18) 0.0362(17) 0.0433(19) -0.0002(14) 0.0051(15) -0.0024(15)
O1 0.079(2) 0.0378(16) 0.066(2) 0.0150(15) 0.0226(18) 0.0034(15)
O2 0.0398(17) 0.089(3) 0.071(2) 0.0008(17) 0.0179(16) -0.0229(19)
O3A 0.076(6) 0.035(4) 0.12(2) -0.016(4) 0.006(9) 0.008(6)
O3B 0.051(6) 0.048(7) 0.12(3) -0.020(5) -0.006(8) -0.007(11)

loop_
_atom_type_symbol
_atom_type_description
_atom_type_scat_dispersion_real
_atom_type_scat_dispersion_imag
_atom_type_scat_source
C C 0.0033 0.0016 'International Tables Vol C Tables 4.2.6.8 and 6.1.1.4'
H H 0.0000 0.0000 'International Tables Vol C Tables 4.2.6.8 and 6.1.1.4'
N N 0.0061 0.0033 'International Tables Vol C Tables 4.2.6.8 and 6.1.1.4'
O O 0.0106 0.0060 'International Tables Vol C Tables 4.2.6.8 and 6.1.1.4'
Pd Pd -0.9988 1.0072 'International Tables Vol C Tables 4.2.6.8 and 6.1.1.4'

loop_
_geom_angle_atom_site_label_1
_geom_angle_atom_site_label_2
_geom_angle_atom_site_label_3
_geom_angle_site_symmetry_1
_geom_angle_site_symmetry_3
_geom_angle
N1 Pd1 N1 3 . 180.00(19)
N1 Pd1 N3 3 . 94.06(11)
N1 Pd1 N3 . . 85.94(11)
N1 Pd1 N3 3 3 85.94(11)
N1 Pd1 N3 . 3 94.06(11)
N3 Pd1 N3 . 3 180.0
C5 N1 C1 . . 118.0(3)
C5 N1 Pd1 . . 120.0(2)
C1 N1 Pd1 . . 121.7(2)
C6 N2 C5 . . 125.1(3)
C6 N2 H2N . . 115.1
C5 N2 H2N . . 113.8
C6 N3 C10 . . 119.0(3)
C6 N3 Pd1 . . 119.5(2)
C10 N3 Pd1 . . 120.7(2)
N1 C1 C2 . . 123.4(4)
N1 C1 H1 . . 118.3
C2 C1 H1 . . 118.3
C1 C2 C3 . . 118.3(4)
C1 C2 H2 . . 120.9
C3 C2 H2 . . 120.9
C4 C3 C2 . . 119.2(4)
C4 C3 H3 . . 120.4
C2 C3 H3 . . 120.4
C3 C4 C5 . . 119.5(4)
C3 C4 H4 . . 120.2
C5 C4 H4 . . 120.2
N1 C5 N2 . . 119.9(3)
N1 C5 C4 . . 121.3(3)
N2 C5 C4 . . 118.7(3)
N3 C6 N2 . . 119.7(3)
N3 C6 C7 . . 120.9(3)
N2 C6 C7 . . 119.3(3)
C8 C7 C6 . . 119.0(4)
C8 C7 H7 . . 120.5
C6 C7 H7 . . 120.5
C7 C8 C9 . . 120.0(4)
C7 C8 H8 . . 120.0
C9 C8 H8 . . 120.0
C10 C9 C8 . . 118.7(4)
C10 C9 H9 . . 120.6
C8 C9 H9 . . 120.6
N3 C10 C9 . . 122.1(4)
N3 C10 H10 . . 118.9
C9 C10 H10 . . 118.9
O3B N4 O1 . . 118.3(11)
O3B N4 O2 . . 115.7(10)
O1 N4 O2 . . 122.6(4)
O1 N4 O3A . . 118.7(9)
O2 N4 O3A . . 116.2(8)

loop_
_geom_bond_atom_site_label_1
_geom_bond_atom_site_label_2
_geom_bond_site_symmetry_2
_geom_bond_distance
Pd1 N1 3 2.021(3)
Pd1 N1 . 2.021(3)
Pd1 N3 . 2.030(3)
Pd1 N3 3 2.030(3)
N1 C5 . 1.340(4)
N1 C1 . 1.353(4)
N2 C6 . 1.381(4)
N2 C5 . 1.391(4)
N2 H2N . 0.9200
N3 C6 . 1.341(4)
N3 C10 . 1.355(4)
C1 C2 . 1.364(5)
C1 H1 . 0.9500
C2 C3 . 1.390(6)
C2 H2 . 0.9500
C3 C4 . 1.367(5)
C3 H3 . 0.9500
C4 C5 . 1.397(5)
C4 H4 . 0.9500
C6 C7 . 1.404(5)
C7 C8 . 1.363(6)
C7 H7 . 0.9500
C8 C9 . 1.384(6)
C8 H8 . 0.9500
C9 C10 . 1.366(5)
C9 H9 . 0.9500
C10 H10 . 0.9500
N4 O3B . 1.204(15)
N4 O1 . 1.231(4)
N4 O2 . 1.234(4)
N4 O3A . 1.264(17)

loop_
_geom_hbond_atom_site_label_D
_geom_hbond_atom_site_label_H
_geom_hbond_atom_site_label_A
_geom_hbond_site_symmetry_A
_geom_hbond_distance_DH
_geom_hbond_distance_HA
_geom_hbond_distance_DA
_geom_hbond_angle_DHA
N2 H2N O2 1_455 0.92 2.08 2.964(4) 159.9
N2 H2N O3A 1_455 0.92 2.49 3.274(17) 143.9
C2 H2 O1 4_565 0.95 2.57 3.409(5) 148.1
C3 H3 O3A . 0.95 2.55 3.23(4) 129.0
C4 H4 O2 1_455 0.95 2.37 3.152(5) 139.8
C7 H7 O3A 1_455 0.95 2.25 3.07(2) 144.2
C10 H10 O2 2_645 0.95 2.53 3.334(5) 142.3

loop_
_geom_torsion_atom_site_label_1
_geom_torsion_atom_site_label_2
_geom_torsion_atom_site_label_3
_geom_torsion_atom_site_label_4
_geom_torsion_site_symmetry_1
_geom_torsion
N3 Pd1 N1 C5 . -43.5(3)
N3 Pd1 N1 C5 3 136.5(3)
N3 Pd1 N1 C1 . 142.8(3)
N3 Pd1 N1 C1 3 -37.2(3)
N1 Pd1 N3 C6 3 -133.9(3)
N1 Pd1 N3 C6 . 46.1(3)
N1 Pd1 N3 C10 3 35.6(3)
N1 Pd1 N3 C10 . -144.4(3)
C5 N1 C1 C2 . -4.4(6)
Pd1 N1 C1 C2 . 169.4(3)
N1 C1 C2 C3 . 0.4(6)
C1 C2 C3 C4 . 2.6(6)
C2 C3 C4 C5 . -1.6(6)
C1 N1 C5 N2 . -172.5(3)
Pd1 N1 C5 N2 . 13.6(5)
C1 N1 C5 C4 . 5.4(5)
Pd1 N1 C5 C4 . -168.5(3)
C6 N2 C5 N1 . 36.1(5)
C6 N2 C5 C4 . -141.9(4)
C3 C4 C5 N1 . -2.5(6)
C3 C4 C5 N2 . 175.4(4)
C10 N3 C6 N2 . 172.0(3)
Pd1 N3 C6 N2 . -18.3(4)
C10 N3 C6 C7 . -6.0(5)
Pd1 N3 C6 C7 . 163.7(3)
C5 N2 C6 N3 . -33.2(5)
C5 N2 C6 C7 . 144.9(4)
N3 C6 C7 C8 . 2.9(6)
N2 C6 C7 C8 . -175.1(4)
C6 C7 C8 C9 . 1.5(6)
C7 C8 C9 C10 . -2.7(6)
C6 N3 C10 C9 . 4.9(5)
Pd1 N3 C10 C9 . -164.7(3)
C8 C9 C10 N3 . -0.5(6)
